data_7021901
loop_
_publ_author_name
'Bender, Georg'
'Kehr, Gerald'
'Daniliuc, Constantin G.'
'Wibbeling, Birgit'
'Erker, Gerhard'

_publ_section_title
;
 Formation and structural characterization of a five-membered
 zirconacycloallenoid.
;
_journal_issue 41
_journal_name_full 'Dalton transactions (Cambridge, England : 2003)'
_journal_page_first 14673
_journal_page_last 14676
_journal_paper_doi 10.1039/c3dt51497h
_journal_volume 42
_journal_year 2013
_chemical_formula_sum 'C54 H62 Cl4 N2 Zr2'
_chemical_formula_weight 1063.30
_chemical_name_systematic
; 
 ? 
;
_space_group_IT_number 2
_symmetry_cell_setting triclinic
_symmetry_space_group_name_Hall '-P 1'
_symmetry_space_group_name_H-M 'P -1'
_atom_sites_solution_hydrogens geom
_atom_sites_solution_primary direct
_atom_sites_solution_secondary difmap
_audit_creation_method SHELXL-97
_cell_angle_alpha 96.1130(10)
_cell_angle_beta 93.6850(10)
_cell_angle_gamma 99.5410(10)
_cell_formula_units_Z 2
_cell_length_a 8.7664(2)
_cell_length_b 15.5494(3)
_cell_length_c 18.6857(6)
_cell_measurement_reflns_used 6368
_cell_measurement_temperature 223(2)
_cell_measurement_theta_max 28.28
_cell_measurement_theta_min 4.08
_cell_volume 2488.84(11)
_computing_cell_refinement 'Collect (Nonius B.V., 1998)'
_computing_data_collection 'Collect (Nonius B.V., 1998)'
_computing_data_reduction 'Denzo-SMN (Otwinowski & Minor, 1997)'
_computing_molecular_graphics 'XP (BrukerAXS, 2000)'
_computing_publication_material 'SHELXL-97 (Sheldrick, 1997)'
_computing_structure_refinement 'SHELXL-97 (Sheldrick, 1997)'
_computing_structure_solution 'SHELXS-97 (Sheldrick, 1990)'
_diffrn_ambient_temperature 223(2)
_diffrn_measured_fraction_theta_full 0.979
_diffrn_measured_fraction_theta_max 0.979
_diffrn_measurement_device_type 'Nonius KappaCCD APEXII'
_diffrn_measurement_method '\w and \f scans'
_diffrn_radiation_monochromator 'Montel mirror'
_diffrn_radiation_source 'rotating anode Nonius FR591'
_diffrn_radiation_type MoK\a
_diffrn_radiation_wavelength 0.71073
_diffrn_reflns_av_R_equivalents 0.079
_diffrn_reflns_av_sigmaI/netI 0.0707
_diffrn_reflns_limit_h_max 10
_diffrn_reflns_limit_h_min -8
_diffrn_reflns_limit_k_max 18
_diffrn_reflns_limit_k_min -18
_diffrn_reflns_limit_l_max 22
_diffrn_reflns_limit_l_min -21
_diffrn_reflns_number 23389
_diffrn_reflns_theta_full 25.00
_diffrn_reflns_theta_max 25.00
_diffrn_reflns_theta_min 4.12
_exptl_absorpt_coefficient_mu 0.671
_exptl_absorpt_correction_T_max 0.9867
_exptl_absorpt_correction_T_min 0.9359
_exptl_absorpt_correction_type multi-scan
_exptl_absorpt_process_details 'Denzo (Otwinowski, Borek, Majewski & Minor, 2003)'
_exptl_crystal_colour orange
_exptl_crystal_density_diffrn 1.419
_exptl_crystal_density_method 'not measured'
_exptl_crystal_description plate
_exptl_crystal_F_000 1096
_exptl_crystal_size_max 0.10
_exptl_crystal_size_mid 0.07
_exptl_crystal_size_min 0.02
_refine_diff_density_max 0.502
_refine_diff_density_min -0.443
_refine_diff_density_rms 0.100
_refine_ls_extinction_method none
_refine_ls_goodness_of_fit_ref 1.089
_refine_ls_hydrogen_treatment constr
_refine_ls_matrix_type full
_refine_ls_number_parameters 602
_refine_ls_number_reflns 8603
_refine_ls_number_restraints 116
_refine_ls_restrained_S_all 1.099
_refine_ls_R_factor_all 0.1037
_refine_ls_R_factor_gt 0.0715
_refine_ls_shift/su_max 0.000
_refine_ls_shift/su_mean 0.000
_refine_ls_structure_factor_coef Fsqd
_refine_ls_weighting_details 'calc w=1/[\s^2^(Fo^2^)+(0.0000P)^2^+15.2444P] where P=(Fo^2^+2Fc^2^)/3'
_refine_ls_weighting_scheme calc
_refine_ls_wR_factor_gt 0.1352
_refine_ls_wR_factor_ref 0.1557
_reflns_number_gt 6393
_reflns_number_total 8603
_reflns_threshold_expression >2sigma(I)
_cod_data_source_file c3dt51497h.txt
_cod_data_source_block erk7052
_cod_original_sg_symbol_H-M P-1
_cod_database_code 7021901

loop_
_symmetry_equiv_pos_as_xyz
'x, y, z'
'-x, -y, -z'

loop_
_atom_site_label
_atom_site_type_symbol
_atom_site_fract_x
_atom_site_fract_y
_atom_site_fract_z
_atom_site_U_iso_or_equiv
_atom_site_adp_type
_atom_site_occupancy
_atom_site_symmetry_multiplicity
_atom_site_calc_flag
_atom_site_refinement_flags
_atom_site_disorder_assembly
_atom_site_disorder_group
Zr1 Zr 0.93077(7) 0.02946(4) 0.09128(3) 0.03151(17) Uani 1 1 d . . .
N1A N 1.0697(6) 0.0831(3) 0.0040(3) 0.0337(12) Uani 1 1 d . . .
C1A C 1.1434(8) 0.2170(4) 0.0867(4) 0.0421(16) Uani 1 1 d . . .
C2A C 1.0307(8) 0.1826(5) 0.1263(4) 0.0418(16) Uani 1 1 d . . .
C3A C 0.9778(8) 0.2264(5) 0.1914(4) 0.0429(17) Uani 1 1 d . . .
H3A H 1.0005 0.2055 0.2356 0.052 Uiso 1 1 calc R . .
C4A C 0.9001(8) 0.2935(5) 0.1928(4) 0.0457(17) Uani 1 1 d . . .
H4A H 0.8884 0.3176 0.1491 0.055 Uiso 1 1 calc R . .
C5A C 1.2757(9) 0.2963(5) 0.1122(4) 0.056(2) Uani 1 1 d . . .
C6A C 1.2969(11) 0.3169(7) 0.1951(5) 0.084(3) Uani 1 1 d . . .
H6A1 H 1.3118 0.2643 0.2163 0.126 Uiso 1 1 calc R . .
H6A2 H 1.2052 0.3369 0.2124 0.126 Uiso 1 1 calc R . .
H6A3 H 1.3869 0.3625 0.2088 0.126 Uiso 1 1 calc R . .
C7A C 1.2516(14) 0.3804(6) 0.0824(7) 0.104(4) Uani 1 1 d . . .
H7A1 H 1.1578 0.3980 0.0993 0.157 Uiso 1 1 calc R . .
H7A2 H 1.2417 0.3706 0.0300 0.157 Uiso 1 1 calc R . .
H7A3 H 1.3398 0.4263 0.0986 0.157 Uiso 1 1 calc R . .
C8A C 1.4319(11) 0.2716(8) 0.0935(6) 0.100(4) Uani 1 1 d . . .
H8A1 H 1.5153 0.3190 0.1133 0.150 Uiso 1 1 calc R . .
H8A2 H 1.4338 0.2619 0.0415 0.150 Uiso 1 1 calc R . .
H8A3 H 1.4454 0.2184 0.1141 0.150 Uiso 1 1 calc R . .
C9A C 1.1405(7) 0.1632(4) 0.0150(4) 0.0373(15) Uani 1 1 d . . .
C10A C 1.2102(9) 0.2083(5) -0.0468(4) 0.0507(19) Uani 1 1 d . . .
H10A H 1.1735 0.1724 -0.0923 0.076 Uiso 1 1 calc R . .
H10B H 1.3225 0.2158 -0.0403 0.076 Uiso 1 1 calc R . .
H10C H 1.1789 0.2652 -0.0471 0.076 Uiso 1 1 calc R . .
C11A C 0.9951(8) 0.0174(5) 0.2251(4) 0.0445(17) Uani 1 1 d . . .
H11A H 0.9345 0.0419 0.2588 0.053 Uiso 1 1 calc R . .
C12A C 1.1324(8) 0.0595(5) 0.2012(3) 0.0427(17) Uani 1 1 d . . .
H12A H 1.1797 0.1180 0.2166 0.051 Uiso 1 1 calc R . .
C13A C 1.1891(8) 0.0020(5) 0.1512(3) 0.0428(17) Uani 1 1 d . . .
H13A H 1.2791 0.0144 0.1267 0.051 Uiso 1 1 calc R . .
C14A C 1.0846(9) -0.0783(5) 0.1446(4) 0.0453(17) Uani 1 1 d . . .
H14A H 1.0941 -0.1296 0.1150 0.054 Uiso 1 1 calc R . .
C15A C 0.9642(8) -0.0693(5) 0.1893(4) 0.0448(17) Uani 1 1 d . . .
H15A H 0.8788 -0.1128 0.1945 0.054 Uiso 1 1 calc R . .
C16A C 0.6848(7) 0.0687(5) 0.1415(4) 0.0444(17) Uani 1 1 d . . .
H16A H 0.6893 0.0895 0.1909 0.053 Uiso 1 1 calc R . .
C17A C 0.6473(8) -0.0190(5) 0.1111(4) 0.0500(19) Uani 1 1 d . . .
H17A H 0.6222 -0.0678 0.1365 0.060 Uiso 1 1 calc R . .
C18A C 0.6533(7) -0.0220(5) 0.0369(4) 0.0412(17) Uani 1 1 d . . .
H18A H 0.6321 -0.0728 0.0033 0.049 Uiso 1 1 calc R . .
C19A C 0.6970(7) 0.0649(5) 0.0209(4) 0.0392(16) Uani 1 1 d . . .
H19A H 0.7117 0.0823 -0.0252 0.047 Uiso 1 1 calc R . .
C20A C 0.7143(7) 0.1195(5) 0.0853(4) 0.0428(17) Uani 1 1 d . . .
H20A H 0.7416 0.1811 0.0903 0.051 Uiso 1 1 calc R . .
C21A C 0.8311(8) 0.3338(5) 0.2541(4) 0.0459(17) Uani 1 1 d . . .
C22A C 0.8330(10) 0.3036(5) 0.3218(4) 0.057(2) Uani 1 1 d . . .
H22A H 0.8761 0.2533 0.3287 0.068 Uiso 1 1 calc R . .
C23A C 0.7723(11) 0.3467(6) 0.3787(5) 0.068(2) Uani 1 1 d . . .
H23A H 0.7770 0.3262 0.4242 0.082 Uiso 1 1 calc R . .
C24A C 0.7052(10) 0.4188(6) 0.3701(5) 0.065(2) Uani 1 1 d . . .
H24A H 0.6630 0.4472 0.4090 0.078 Uiso 1 1 calc R . .
C25A C 0.7005(9) 0.4492(5) 0.3030(5) 0.059(2) Uani 1 1 d . . .
H25A H 0.6543 0.4984 0.2961 0.071 Uiso 1 1 calc R . .
C26A C 0.7635(9) 0.4071(5) 0.2465(4) 0.0509(18) Uani 1 1 d . . .
H26A H 0.7606 0.4287 0.2015 0.061 Uiso 1 1 calc R . .
Zr2 Zr 0.47224(7) 0.92972(4) 0.41079(3) 0.03378(18) Uani 1 1 d . . .
N1B N 0.5888(6) 0.9456(3) 0.5233(3) 0.0353(12) Uani 1 1 d . . .
C1B C 0.6703(8) 0.8062(4) 0.4903(4) 0.0383(15) Uani 1 1 d . . .
C2B C 0.6189(7) 0.8136(4) 0.4215(4) 0.0397(16) Uani 1 1 d . . .
C3B C 0.6335(9) 0.7548(4) 0.3572(4) 0.0431(17) Uani 1 1 d . . .
H3B H 0.5415 0.7198 0.3349 0.052 Uiso 1 1 calc R . .
C4B C 0.7652(3) 0.74548(18) 0.32631(15) 0.0474(18) Uani 1 1 d . . .
H4B H 0.8586 0.7760 0.3509 0.057 Uiso 1 1 calc R . .
C5B C 0.7145(3) 0.72185(18) 0.51863(15) 0.0433(16) Uani 1 1 d R . .
C6B C 0.6644(3) 0.71142(18) 0.59539(15) 0.077(3) Uani 1 1 d R . .
H6B1 H 0.6847 0.6557 0.6091 0.116 Uiso 1 1 calc R . .
H6B2 H 0.5543 0.7130 0.5961 0.116 Uiso 1 1 calc R . .
H6B3 H 0.7226 0.7590 0.6292 0.116 Uiso 1 1 calc R . .
C7B C 0.6246(3) 0.63944(18) 0.47165(15) 0.086(3) Uani 1 1 d R . .
H7B1 H 0.6357 0.6458 0.4211 0.129 Uiso 1 1 calc R . .
H7B2 H 0.5156 0.6324 0.4804 0.129 Uiso 1 1 calc R . .
H7B3 H 0.6658 0.5882 0.4838 0.129 Uiso 1 1 calc R . .
C8B C 0.8880(3) 0.72073(18) 0.51801(15) 0.080(3) Uani 1 1 d R . .
H8B1 H 0.9077 0.6624 0.5247 0.120 Uiso 1 1 calc R . .
H8B2 H 0.9439 0.7628 0.5568 0.120 Uiso 1 1 calc R . .
H8B3 H 0.9229 0.7362 0.4721 0.120 Uiso 1 1 calc R . .
C9B C 0.6718(3) 0.88871(18) 0.54034(15) 0.0378(15) Uani 1 1 d R . .
C10B C 0.7831(3) 0.90583(18) 0.60656(15) 0.062(2) Uani 1 1 d R . .
H10D H 0.8355 0.9665 0.6121 0.093 Uiso 1 1 calc R . .
H10E H 0.8592 0.8673 0.6019 0.093 Uiso 1 1 calc R . .
H10F H 0.7268 0.8948 0.6486 0.093 Uiso 1 1 calc R . .
C11B C 0.5717(3) 1.06417(18) 0.34568(15) 0.060(2) Uani 1 1 d R . .
H11B H 0.5377 1.1175 0.3586 0.072 Uiso 1 1 calc R . .
C12B C 0.5006(11) 0.9961(6) 0.2925(4) 0.063(2) Uani 1 1 d . . .
H12B H 0.4099 0.9966 0.2629 0.075 Uiso 1 1 calc R . .
C13B C 0.5856(10) 0.9278(5) 0.2905(4) 0.055(2) Uani 1 1 d . . .
H13B H 0.5606 0.8740 0.2606 0.067 Uiso 1 1 calc R . .
C14B C 0.7130(9) 0.9529(5) 0.3403(4) 0.0511(19) Uani 1 1 d . . .
H14B H 0.7918 0.9202 0.3491 0.061 Uiso 1 1 calc R . .
C15B C 0.7038(9) 1.0366(5) 0.3756(4) 0.052(2) Uani 1 1 d . . .
H15B H 0.7743 1.0685 0.4129 0.062 Uiso 1 1 calc R . .
C16B C 0.2735(9) 0.8089(5) 0.3375(4) 0.0531(19) Uani 1 1 d . . .
H16B H 0.2991 0.7878 0.2915 0.064 Uiso 1 1 calc R . .
C17B C 0.3049(8) 0.7751(5) 0.4022(4) 0.0480(18) Uani 1 1 d . . .
H17B H 0.3523 0.7258 0.4070 0.058 Uiso 1 1 calc R . .
C18B C 0.2545(8) 0.8264(5) 0.4580(4) 0.0504(19) Uani 1 1 d . . .
H18B H 0.2663 0.8197 0.5074 0.060 Uiso 1 1 calc R . .
C19B C 0.1824(8) 0.8904(5) 0.4280(4) 0.0514(19) Uani 1 1 d . . .
H19B H 0.1337 0.9323 0.4533 0.062 Uiso 1 1 calc R . .
C20B C 0.1968(9) 0.8799(6) 0.3537(4) 0.058(2) Uani 1 1 d . . .
H20B H 0.1612 0.9147 0.3202 0.069 Uiso 1 1 calc R . .
C21B C 0.7767(10) 0.6926(5) 0.2585(4) 0.0502(19) Uani 1 1 d . . .
C22B C 0.6510(11) 0.6579(6) 0.2097(4) 0.065(2) Uani 1 1 d . . .
H22B H 0.5523 0.6702 0.2192 0.078 Uiso 1 1 calc R . .
C23B C 0.6677(15) 0.6047(7) 0.1462(5) 0.084(3) Uani 1 1 d . . .
H23B H 0.5812 0.5816 0.1133 0.100 Uiso 1 1 calc R . .
C24B C 0.8118(17) 0.5867(6) 0.1327(5) 0.083(3) Uani 1 1 d . . .
H24B H 0.8240 0.5503 0.0907 0.100 Uiso 1 1 calc R . .
C25B C 0.9350(14) 0.6207(7) 0.1790(6) 0.080(3) Uani 1 1 d . . .
H25B H 1.0332 0.6080 0.1692 0.096 Uiso 1 1 calc R . .
C26B C 0.9198(11) 0.6740(6) 0.2411(5) 0.071(3) Uani 1 1 d . . .
H26B H 1.0085 0.6983 0.2722 0.085 Uiso 1 1 calc R . .
C30 C 0.694(8) 0.343(3) -0.070(4) 0.18(4) Uani 0.189(18) 1 d PDU A 1
H30A H 0.7212 0.3814 -0.1073 0.210 Uiso 0.189(18) 1 calc PR A 1
H30B H 0.6029 0.3610 -0.0481 0.210 Uiso 0.189(18) 1 calc PR A 1
Cl1 Cl 0.647(3) 0.2367(17) -0.1083(14) 0.059(5) Uani 0.189(18) 1 d PDU A 1
Cl2 Cl 0.845(4) 0.358(3) -0.0051(15) 0.155(12) Uani 0.189(18) 1 d PDU A 1
C30A C 0.805(2) 0.2954(8) -0.0412(8) 0.112(6) Uani 0.811(18) 1 d PDU A 2
H30C H 0.7928 0.2639 0.0013 0.134 Uiso 0.811(18) 1 calc PR A 2
H30D H 0.9055 0.2889 -0.0591 0.134 Uiso 0.811(18) 1 calc PR A 2
Cl1A Cl 0.6598(12) 0.2492(6) -0.1069(6) 0.137(4) Uani 0.811(18) 1 d PDU A 2
Cl2A Cl 0.8024(9) 0.4034(5) -0.0170(4) 0.167(3) Uani 0.811(18) 1 d PDU A 2
C31 C 0.122(2) 0.5191(14) 0.3389(8) 0.110(6) Uani 0.82(2) 1 d PDU B 1
H31A H 0.0458 0.5530 0.3216 0.132 Uiso 0.82(2) 1 calc PR B 1
H31B H 0.0812 0.4566 0.3246 0.132 Uiso 0.82(2) 1 calc PR B 1
Cl3 Cl 0.1504(10) 0.5387(4) 0.4319(3) 0.108(2) Uani 0.82(2) 1 d PDU B 1
Cl4 Cl 0.2936(10) 0.5475(6) 0.2991(6) 0.119(3) Uani 0.82(2) 1 d PDU B 1
C31A C 0.154(13) 0.495(3) 0.339(4) 0.107(12) Uani 0.18(2) 1 d PDU B 2
H31C H 0.0631 0.4545 0.3144 0.128 Uiso 0.18(2) 1 calc PR B 2
H31D H 0.2255 0.4593 0.3584 0.128 Uiso 0.18(2) 1 calc PR B 2
Cl3A Cl 0.095(4) 0.559(2) 0.409(2) 0.122(10) Uani 0.18(2) 1 d PDU B 2
Cl4A Cl 0.244(4) 0.556(2) 0.2766(18) 0.099(9) Uani 0.18(2) 1 d PDU B 2

loop_
_atom_site_aniso_label
_atom_site_aniso_U_11
_atom_site_aniso_U_22
_atom_site_aniso_U_33
_atom_site_aniso_U_23
_atom_site_aniso_U_13
_atom_site_aniso_U_12
Zr1 0.0252(3) 0.0421(4) 0.0278(3) 0.0073(3) 0.0002(2) 0.0062(3)
N1A 0.028(3) 0.044(3) 0.030(3) 0.007(2) 0.002(2) 0.007(2)
C1A 0.046(4) 0.040(4) 0.040(4) 0.006(3) 0.000(3) 0.007(3)
C2A 0.036(4) 0.048(4) 0.039(4) 0.002(3) -0.008(3) 0.007(3)
C3A 0.045(4) 0.045(4) 0.034(4) -0.006(3) -0.002(3) 0.003(3)
C4A 0.048(4) 0.044(4) 0.046(4) 0.006(3) 0.000(3) 0.011(3)
C5A 0.052(5) 0.053(5) 0.057(5) -0.007(4) 0.006(4) -0.005(4)
C6A 0.061(6) 0.104(8) 0.063(6) -0.024(5) -0.003(5) -0.030(5)
C7A 0.117(10) 0.053(6) 0.131(10) 0.015(6) -0.025(8) -0.012(6)
C8A 0.049(6) 0.119(9) 0.107(8) -0.049(7) 0.010(5) -0.018(6)
C9A 0.029(3) 0.042(4) 0.041(4) 0.009(3) 0.007(3) 0.004(3)
C10A 0.052(5) 0.051(4) 0.044(4) 0.007(3) 0.003(3) -0.008(4)
C11A 0.036(4) 0.064(5) 0.035(4) 0.016(3) -0.002(3) 0.012(3)
C12A 0.038(4) 0.060(5) 0.030(4) 0.008(3) -0.012(3) 0.010(3)
C13A 0.029(3) 0.071(5) 0.031(4) 0.009(3) -0.008(3) 0.018(3)
C14A 0.051(4) 0.054(5) 0.035(4) 0.012(3) -0.005(3) 0.022(4)
C15A 0.043(4) 0.056(5) 0.037(4) 0.015(3) 0.000(3) 0.009(3)
C16A 0.024(3) 0.071(5) 0.040(4) 0.007(4) 0.002(3) 0.012(3)
C17A 0.033(4) 0.063(5) 0.057(5) 0.016(4) 0.015(3) 0.007(4)
C18A 0.015(3) 0.062(5) 0.042(4) -0.003(3) -0.008(3) 0.005(3)
C19A 0.019(3) 0.057(4) 0.044(4) 0.010(3) 0.000(3) 0.012(3)
C20A 0.026(3) 0.055(4) 0.051(4) 0.003(3) 0.001(3) 0.017(3)
C21A 0.046(4) 0.037(4) 0.052(4) -0.002(3) 0.008(3) 0.003(3)
C22A 0.069(6) 0.051(5) 0.053(5) 0.005(4) 0.012(4) 0.018(4)
C23A 0.081(6) 0.065(6) 0.063(6) 0.003(4) 0.028(5) 0.022(5)
C24A 0.055(5) 0.054(5) 0.084(7) -0.013(5) 0.025(5) 0.012(4)
C25A 0.046(5) 0.041(4) 0.090(7) 0.000(4) 0.003(4) 0.013(4)
C26A 0.046(4) 0.048(5) 0.057(5) 0.007(4) -0.001(4) 0.008(4)
Zr2 0.0326(4) 0.0391(4) 0.0280(3) 0.0051(3) -0.0005(3) 0.0019(3)
N1B 0.034(3) 0.039(3) 0.031(3) 0.007(2) -0.001(2) -0.001(2)
C1B 0.035(4) 0.042(4) 0.040(4) 0.011(3) 0.003(3) 0.008(3)
C2B 0.027(3) 0.042(4) 0.048(4) 0.010(3) -0.002(3) -0.001(3)
C3B 0.049(4) 0.036(4) 0.040(4) 0.002(3) 0.000(3) 0.000(3)
C4B 0.046(4) 0.041(4) 0.052(4) 0.000(3) 0.006(4) 0.000(3)
C5B 0.037(4) 0.048(4) 0.046(4) 0.011(3) 0.006(3) 0.006(3)
C6B 0.099(8) 0.059(6) 0.084(7) 0.032(5) 0.036(6) 0.018(5)
C7B 0.122(9) 0.045(5) 0.087(7) 0.019(5) -0.018(6) 0.009(5)
C8B 0.052(5) 0.077(7) 0.122(9) 0.036(6) 0.018(5) 0.024(5)
C9B 0.037(4) 0.042(4) 0.035(4) 0.011(3) 0.002(3) 0.005(3)
C10B 0.075(6) 0.059(5) 0.051(5) 0.000(4) -0.029(4) 0.026(4)
C11B 0.076(6) 0.056(5) 0.057(5) 0.028(4) 0.030(5) 0.018(4)
C12B 0.074(6) 0.080(6) 0.039(4) 0.024(4) 0.002(4) 0.020(5)
C13B 0.074(6) 0.057(5) 0.039(4) 0.010(4) 0.015(4) 0.017(4)
C14B 0.057(5) 0.054(5) 0.045(4) 0.015(4) 0.021(4) 0.007(4)
C15B 0.056(5) 0.054(5) 0.043(4) 0.007(3) 0.020(4) -0.006(4)
C16B 0.046(4) 0.057(5) 0.050(5) -0.007(4) -0.003(4) 0.001(4)
C17B 0.035(4) 0.040(4) 0.064(5) 0.005(4) -0.005(4) -0.003(3)
C18B 0.039(4) 0.054(5) 0.053(5) 0.004(4) 0.008(4) -0.007(4)
C19B 0.026(4) 0.054(5) 0.069(5) -0.003(4) -0.001(3) -0.001(3)
C20B 0.047(5) 0.066(5) 0.053(5) 0.003(4) -0.016(4) -0.003(4)
C21B 0.066(5) 0.043(4) 0.041(4) 0.002(3) 0.013(4) 0.005(4)
C22B 0.081(6) 0.065(6) 0.047(5) 0.004(4) 0.008(4) 0.006(5)
C23B 0.127(10) 0.076(7) 0.041(5) 0.000(4) 0.005(6) 0.004(6)
C24B 0.140(11) 0.060(6) 0.056(6) 0.007(5) 0.028(7) 0.028(7)
C25B 0.097(8) 0.073(7) 0.077(7) 0.005(5) 0.030(6) 0.032(6)
C26B 0.074(6) 0.064(6) 0.078(6) 0.004(5) 0.031(5) 0.012(5)
C30 0.17(4) 0.18(4) 0.18(4) 0.020(11) 0.014(11) 0.033(13)
Cl1 0.040(7) 0.052(8) 0.090(9) 0.017(6) 0.000(6) 0.017(6)
Cl2 0.163(14) 0.165(15) 0.137(13) 0.023(9) 0.008(9) 0.023(9)
C30A 0.130(10) 0.089(9) 0.118(9) 0.024(7) 0.006(8) 0.018(7)
Cl1A 0.122(6) 0.113(6) 0.172(6) 0.003(4) -0.004(4) 0.023(4)
Cl2A 0.208(6) 0.099(4) 0.186(6) -0.040(4) 0.044(5) 0.029(4)
C31 0.091(9) 0.118(9) 0.112(8) 0.015(7) -0.003(7) 0.000(7)
Cl3 0.125(4) 0.088(3) 0.104(3) 0.024(2) -0.012(3) -0.006(2)
Cl4 0.095(4) 0.105(4) 0.141(5) -0.037(4) 0.022(4) 0.000(3)
C31A 0.102(14) 0.106(14) 0.110(14) 0.011(9) 0.005(9) 0.012(9)
Cl3A 0.116(12) 0.118(12) 0.127(13) 0.014(8) 0.009(9) 0.011(8)
Cl4A 0.107(12) 0.088(10) 0.100(11) 0.003(8) 0.004(8) 0.017(8)

loop_
_atom_type_symbol
_atom_type_description
_atom_type_scat_dispersion_real
_atom_type_scat_dispersion_imag
_atom_type_scat_source
C C 0.0033 0.0016 'International Tables Vol C Tables 4.2.6.8 and 6.1.1.4'
H H 0.0000 0.0000 'International Tables Vol C Tables 4.2.6.8 and 6.1.1.4'
N N 0.0061 0.0033 'International Tables Vol C Tables 4.2.6.8 and 6.1.1.4'
Zr Zr -2.9673 0.5597 'International Tables Vol C Tables 4.2.6.8 and 6.1.1.4'
Cl Cl 0.1484 0.1585 'International Tables Vol C Tables 4.2.6.8 and 6.1.1.4'

loop_
_geom_angle_atom_site_label_1
_geom_angle_atom_site_label_2
_geom_angle_atom_site_label_3
_geom_angle
_geom_angle_site_symmetry_1
_geom_angle_site_symmetry_3
N1A Zr1 N1A 70.3(2) . 2_755
N1A Zr1 C2A 70.8(2) . .
N1A Zr1 C2A 141.1(2) 2_755 .
N1A Zr1 C19A 86.2(2) . .
N1A Zr1 C19A 86.0(2) 2_755 .
C2A Zr1 C19A 91.5(2) . .
N1A Zr1 C17A 137.7(2) . .
N1A Zr1 C17A 93.9(2) 2_755 .
C2A Zr1 C17A 115.2(2) . .
C19A Zr1 C17A 52.9(2) . .
N1A Zr1 C18A 107.3(2) . .
N1A Zr1 C18A 71.6(2) 2_755 .
C2A Zr1 C18A 121.1(2) . .
C19A Zr1 C18A 32.3(2) . .
C17A Zr1 C18A 31.7(2) . .
N1A Zr1 C20A 99.3(2) . .
N1A Zr1 C20A 117.5(2) 2_755 .
C2A Zr1 C20A 69.3(2) . .
C19A Zr1 C20A 31.6(2) . .
C17A Zr1 C20A 52.6(2) . .
C18A Zr1 C20A 52.6(2) . .
N1A Zr1 C15A 137.0(2) . .
N1A Zr1 C15A 93.9(2) 2_755 .
C2A Zr1 C15A 114.8(2) . .
C19A Zr1 C15A 133.8(2) . .
C17A Zr1 C15A 81.1(2) . .
C18A Zr1 C15A 104.6(2) . .
C20A Zr1 C15A 123.1(2) . .
N1A Zr1 C16A 131.0(2) . .
N1A Zr1 C16A 123.5(2) 2_755 .
C2A Zr1 C16A 83.4(2) . .
C19A Zr1 C16A 52.8(2) . .
C17A Zr1 C16A 31.9(2) . .
C18A Zr1 C16A 52.7(2) . .
C20A Zr1 C16A 31.8(2) . .
C15A Zr1 C16A 91.4(2) . .
N1A Zr1 C14A 105.6(2) . .
N1A Zr1 C14A 75.0(2) 2_755 .
C2A Zr1 C14A 116.0(2) . .
C19A Zr1 C14A 152.2(2) . .
C17A Zr1 C14A 107.7(2) . .
C18A Zr1 C14A 120.5(2) . .
C20A Zr1 C14A 155.0(2) . .
C15A Zr1 C14A 31.9(2) . .
C16A Zr1 C14A 123.2(2) . .
N1A Zr1 C11A 133.8(2) . .
N1A Zr1 C11A 125.0(2) 2_755 .
C2A Zr1 C11A 83.4(2) . .
C19A Zr1 C11A 133.4(2) . .
C17A Zr1 C11A 87.8(2) . .
C18A Zr1 C11A 118.9(2) . .
C20A Zr1 C11A 106.7(2) . .
C15A Zr1 C11A 32.2(2) . .
C16A Zr1 C11A 80.6(2) . .
C14A Zr1 C11A 52.6(2) . .
N1A Zr1 C12A 102.2(2) . .
N1A Zr1 C12A 122.9(2) 2_755 .
C2A Zr1 C12A 66.2(2) . .
C19A Zr1 C12A 151.1(2) . .
C17A Zr1 C12A 118.8(2) . .
C18A Zr1 C12A 150.3(2) . .
C20A Zr1 C12A 119.6(2) . .
C15A Zr1 C12A 52.5(2) . .
C16A Zr1 C12A 104.2(2) . .
C14A Zr1 C12A 51.9(2) . .
C11A Zr1 C12A 31.5(2) . .
C9A N1A Zr1 118.3(4) . .
C9A N1A Zr1 131.8(4) . 2_755
Zr1 N1A Zr1 109.7(2) . 2_755
C2A C1A C9A 112.0(6) . .
C2A C1A C5A 126.3(6) . .
C9A C1A C5A 121.4(6) . .
C1A C2A C3A 126.7(6) . .
C1A C2A Zr1 114.4(5) . .
C3A C2A Zr1 118.6(5) . .
C4A C3A C2A 125.2(7) . .
C4A C3A H3A 117.4 . .
C2A C3A H3A 117.4 . .
C3A C4A C21A 127.7(7) . .
C3A C4A H4A 116.2 . .
C21A C4A H4A 116.2 . .
C7A C5A C8A 111.1(9) . .
C7A C5A C6A 107.0(8) . .
C8A C5A C6A 102.9(8) . .
C7A C5A C1A 113.7(7) . .
C8A C5A C1A 109.3(7) . .
C6A C5A C1A 112.3(6) . .
C5A C6A H6A1 109.5 . .
C5A C6A H6A2 109.5 . .
H6A1 C6A H6A2 109.5 . .
C5A C6A H6A3 109.5 . .
H6A1 C6A H6A3 109.5 . .
H6A2 C6A H6A3 109.5 . .
C5A C7A H7A1 109.5 . .
C5A C7A H7A2 109.5 . .
H7A1 C7A H7A2 109.5 . .
C5A C7A H7A3 109.5 . .
H7A1 C7A H7A3 109.5 . .
H7A2 C7A H7A3 109.5 . .
C5A C8A H8A1 109.5 . .
C5A C8A H8A2 109.5 . .
H8A1 C8A H8A2 109.5 . .
C5A C8A H8A3 109.5 . .
H8A1 C8A H8A3 109.5 . .
H8A2 C8A H8A3 109.5 . .
N1A C9A C1A 121.0(6) . .
N1A C9A C10A 120.5(6) . .
C1A C9A C10A 118.3(6) . .
C9A C10A H10A 109.5 . .
C9A C10A H10B 109.5 . .
H10A C10A H10B 109.5 . .
C9A C10A H10C 109.5 . .
H10A C10A H10C 109.5 . .
H10B C10A H10C 109.5 . .
C12A C11A C15A 107.3(7) . .
C12A C11A Zr1 74.7(4) . .
C15A C11A Zr1 73.2(4) . .
C12A C11A H11A 126.4 . .
C15A C11A H11A 126.4 . .
Zr1 C11A H11A 117.8 . .
C11A C12A C13A 109.9(7) . .
C11A C12A Zr1 73.8(4) . .
C13A C12A Zr1 74.6(4) . .
C11A C12A H12A 125.1 . .
C13A C12A H12A 125.1 . .
Zr1 C12A H12A 118.3 . .
C12A C13A C14A 106.5(6) . .
C12A C13A Zr1 74.0(4) . .
C14A C13A Zr1 73.3(4) . .
C12A C13A H13A 126.8 . .
C14A C13A H13A 126.8 . .
Zr1 C13A H13A 118.1 . .
C15A C14A C13A 109.0(7) . .
C15A C14A Zr1 73.5(4) . .
C13A C14A Zr1 74.9(4) . .
C15A C14A H14A 125.5 . .
C13A C14A H14A 125.5 . .
Zr1 C14A H14A 118.0 . .
C14A C15A C11A 107.4(7) . .
C14A C15A Zr1 74.6(4) . .
C11A C15A Zr1 74.6(4) . .
C14A C15A H15A 126.3 . .
C11A C15A H15A 126.3 . .
Zr1 C15A H15A 116.6 . .
C20A C16A C17A 107.3(7) . .
C20A C16A Zr1 74.0(4) . .
C17A C16A Zr1 73.7(4) . .
C20A C16A H16A 126.3 . .
C17A C16A H16A 126.3 . .
Zr1 C16A H16A 118.0 . .
C18A C17A C16A 108.4(7) . .
C18A C17A Zr1 74.3(4) . .
C16A C17A Zr1 74.3(4) . .
C18A C17A H17A 125.8 . .
C16A C17A H17A 125.8 . .
Zr1 C17A H17A 117.6 . .
C17A C18A C19A 107.8(6) . .
C17A C18A Zr1 74.1(4) . .
C19A C18A Zr1 73.6(3) . .
C17A C18A H18A 126.1 . .
C19A C18A H18A 126.1 . .
Zr1 C18A H18A 118.2 . .
C20A C19A C18A 107.5(6) . .
C20A C19A Zr1 74.6(4) . .
C18A C19A Zr1 74.1(4) . .
C20A C19A H19A 126.3 . .
C18A C19A H19A 126.3 . .
Zr1 C19A H19A 117.1 . .
C19A C20A C16A 108.9(7) . .
C19A C20A Zr1 73.8(4) . .
C16A C20A Zr1 74.2(4) . .
C19A C20A H20A 125.5 . .
C16A C20A H20A 125.5 . .
Zr1 C20A H20A 118.3 . .
C26A C21A C22A 117.3(7) . .
C26A C21A C4A 119.4(7) . .
C22A C21A C4A 123.2(7) . .
C23A C22A C21A 120.7(8) . .
C23A C22A H22A 119.7 . .
C21A C22A H22A 119.7 . .
C24A C23A C22A 121.1(9) . .
C24A C23A H23A 119.4 . .
C22A C23A H23A 119.4 . .
C23A C24A C25A 119.1(8) . .
C23A C24A H24A 120.5 . .
C25A C24A H24A 120.5 . .
C26A C25A C24A 119.8(8) . .
C26A C25A H25A 120.1 . .
C24A C25A H25A 120.1 . .
C25A C26A C21A 122.0(8) . .
C25A C26A H26A 119.0 . .
C21A C26A H26A 119.0 . .
N1B Zr2 N1B 70.7(2) . 2_676
N1B Zr2 C2B 71.0(2) . .
N1B Zr2 C2B 141.7(2) 2_676 .
N1B Zr2 C13B 130.5(2) . .
N1B Zr2 C13B 124.9(2) 2_676 .
C2B Zr2 C13B 81.2(2) . .
N1B Zr2 C20B 135.6(2) . .
N1B Zr2 C20B 93.3(2) 2_676 .
C2B Zr2 C20B 114.7(3) . .
C13B Zr2 C20B 93.0(3) . .
N1B Zr2 C12B 140.0(3) . .
N1B Zr2 C12B 95.9(2) 2_676 .
C2B Zr2 C12B 113.1(3) . .
C13B Zr2 C12B 32.0(3) . .
C20B Zr2 C12B 81.0(3) . .
N1B Zr2 C16B 133.6(2) . .
N1B Zr2 C16B 124.5(2) 2_676 .
C2B Zr2 C16B 83.7(2) . .
C13B Zr2 C16B 80.2(3) . .
C20B Zr2 C16B 32.0(3) . .
C12B Zr2 C16B 85.5(3) . .
N1B Zr2 C18B 86.0(2) . .
N1B Zr2 C18B 93.1(2) 2_676 .
C2B Zr2 C18B 84.9(2) . .
C13B Zr2 C18B 132.0(3) . .
C20B Zr2 C18B 52.7(3) . .
C12B Zr2 C18B 133.3(3) . .
C16B Zr2 C18B 52.6(3) . .
N1B Zr2 C14B 99.2(2) . .
N1B Zr2 C14B 116.7(2) 2_676 .
C2B Zr2 C14B 69.2(2) . .
C13B Zr2 C14B 31.6(2) . .
C20B Zr2 C14B 124.6(3) . .
C12B Zr2 C14B 52.2(3) . .
C16B Zr2 C14B 107.5(3) . .
C18B Zr2 C14B 149.9(3) . .
N1B Zr2 C19B 104.2(2) . .
N1B Zr2 C19B 75.0(2) 2_676 .
C2B Zr2 C19B 115.5(2) . .
C13B Zr2 C19B 124.8(3) . .
C20B Zr2 C19B 31.8(2) . .
C12B Zr2 C19B 108.4(3) . .
C16B Zr2 C19B 52.8(3) . .
C18B Zr2 C19B 32.0(2) . .
C14B Zr2 C19B 156.4(3) . .
N1B Zr2 C15B 88.5(2) . .
N1B Zr2 C15B 84.7(2) 2_676 .
C2B Zr2 C15B 93.7(2) . .
C13B Zr2 C15B 52.7(3) . .
C20B Zr2 C15B 132.3(3) . .
C12B Zr2 C15B 52.1(3) . .
C16B Zr2 C15B 132.5(2) . .
C18B Zr2 C15B 174.5(3) . .
C14B Zr2 C15B 32.0(2) . .
C19B Zr2 C15B 150.5(3) . .
N1B Zr2 C17B 102.0(2) . .
N1B Zr2 C17B 123.7(2) 2_676 .
C2B Zr2 C17B 65.8(2) . .
C13B Zr2 C17B 102.5(3) . .
C20B Zr2 C17B 52.3(3) . .
C12B Zr2 C17B 116.1(3) . .
C16B Zr2 C17B 31.6(2) . .
C18B Zr2 C17B 31.3(2) . .
C14B Zr2 C17B 119.6(2) . .
C19B Zr2 C17B 52.2(2) . .
C15B Zr2 C17B 151.5(2) . .
C9B N1B Zr2 118.6(3) . .
C9B N1B Zr2 132.1(3) . 2_676
Zr2 N1B Zr2 109.3(2) . 2_676
C2B C1B C9B 112.2(5) . .
C2B C1B C5B 126.2(6) . .
C9B C1B C5B 121.5(5) . .
C1B C2B C3B 126.5(6) . .
C1B C2B Zr2 114.3(5) . .
C3B C2B Zr2 119.0(5) . .
C4B C3B C2B 126.7(6) . .
C4B C3B H3B 116.6 . .
C2B C3B H3B 116.6 . .
C3B C4B C21B 126.2(5) . .
C3B C4B H4B 116.9 . .
C21B C4B H4B 116.9 . .
C8B C5B C7B 109.0 . .
C8B C5B C6B 109.4 . .
C7B C5B C6B 104.4 . .
C8B C5B C1B 111.8(3) . .
C7B C5B C1B 109.9(3) . .
C6B C5B C1B 112.1(3) . .
C5B C6B H6B1 109.5 . .
C5B C6B H6B2 109.5 . .
H6B1 C6B H6B2 109.5 . .
C5B C6B H6B3 109.5 . .
H6B1 C6B H6B3 109.5 . .
H6B2 C6B H6B3 109.5 . .
C5B C7B H7B1 109.5 . .
C5B C7B H7B2 109.5 . .
H7B1 C7B H7B2 109.5 . .
C5B C7B H7B3 109.5 . .
H7B1 C7B H7B3 109.5 . .
H7B2 C7B H7B3 109.5 . .
C5B C8B H8B1 109.5 . .
C5B C8B H8B2 109.5 . .
H8B1 C8B H8B2 109.5 . .
C5B C8B H8B3 109.5 . .
H8B1 C8B H8B3 109.5 . .
H8B2 C8B H8B3 109.5 . .
N1B C9B C10B 121.6(3) . .
N1B C9B C1B 120.4(4) . .
C10B C9B C1B 117.8(3) . .
C9B C10B H10D 109.5 . .
C9B C10B H10E 109.5 . .
H10D C10B H10E 109.5 . .
C9B C10B H10F 109.5 . .
H10D C10B H10F 109.5 . .
H10E C10B H10F 109.5 . .
C15B C11B C12B 106.2(5) . .
C15B C11B Zr2 73.6(3) . .
C12B C11B Zr2 72.6(3) . .
C15B C11B H11B 126.9 . .
C12B C11B H11B 126.9 . .
Zr2 C11B H11B 119.0 . .
C13B C12B C11B 109.3(7) . .
C13B C12B Zr2 72.7(4) . .
C11B C12B Zr2 75.6(3) . .
C13B C12B H12B 125.4 . .
C11B C12B H12B 125.4 . .
Zr2 C12B H12B 118.1 . .
C14B C13B C12B 108.0(8) . .
C14B C13B Zr2 75.8(4) . .
C12B C13B Zr2 75.3(4) . .
C14B C13B H13B 126.0 . .
C12B C13B H13B 126.0 . .
Zr2 C13B H13B 115.1 . .
C13B C14B C15B 107.8(7) . .
C13B C14B Zr2 72.6(4) . .
C15B C14B Zr2 74.6(4) . .
C13B C14B H14B 126.1 . .
C15B C14B H14B 126.1 . .
Zr2 C14B H14B 118.7 . .
C11B C15B C14B 108.6(7) . .
C11B C15B Zr2 74.9(3) . .
C14B C15B Zr2 73.4(4) . .
C11B C15B H15B 125.7 . .
C14B C15B H15B 125.7 . .
Zr2 C15B H15B 117.9 . .
C17B C16B C20B 107.4(7) . .
C17B C16B Zr2 75.5(4) . .
C20B C16B Zr2 73.5(4) . .
C17B C16B H16B 126.3 . .
C20B C16B H16B 126.3 . .
Zr2 C16B H16B 116.8 . .
C18B C17B C16B 108.6(7) . .
C18B C17B Zr2 73.0(4) . .
C16B C17B Zr2 72.9(4) . .
C18B C17B H17B 125.7 . .
C16B C17B H17B 125.7 . .
Zr2 C17B H17B 120.2 . .
C17B C18B C19B 108.1(7) . .
C17B C18B Zr2 75.7(4) . .
C19B C18B Zr2 74.5(4) . .
C17B C18B H18B 125.9 . .
C19B C18B H18B 125.9 . .
Zr2 C18B H18B 116.1 . .
C20B C19B C18B 107.3(7) . .
C20B C19B Zr2 73.1(4) . .
C18B C19B Zr2 73.6(4) . .
C20B C19B H19B 126.3 . .
C18B C19B H19B 126.3 . .
Zr2 C19B H19B 118.9 . .
C19B C20B C16B 108.4(7) . .
C19B C20B Zr2 75.1(4) . .
C16B C20B Zr2 74.5(4) . .
C19B C20B H20B 125.8 . .
C16B C20B H20B 125.8 . .
Zr2 C20B H20B 116.7 . .
C22B C21B C26B 117.0(8) . .
C22B C21B C4B 123.6(7) . .
C26B C21B C4B 119.4(7) . .
C21B C22B C23B 121.3(10) . .
C21B C22B H22B 119.4 . .
C23B C22B H22B 119.4 . .
C24B C23B C22B 119.1(10) . .
C24B C23B H23B 120.4 . .
C22B C23B H23B 120.4 . .
C25B C24B C23B 120.3(10) . .
C25B C24B H24B 119.8 . .
C23B C24B H24B 119.8 . .
C24B C25B C26B 120.9(10) . .
C24B C25B H25B 119.6 . .
C26B C25B H25B 119.6 . .
C25B C26B C21B 121.4(10) . .
C25B C26B H26B 119.3 . .
C21B C26B H26B 119.3 . .
Cl2 C30 Cl1 112(2) . .
Cl2 C30 H30A 109.3 . .
Cl1 C30 H30A 109.3 . .
Cl2 C30 H30B 109.3 . .
Cl1 C30 H30B 109.3 . .
H30A C30 H30B 108.0 . .
Cl2A C30A Cl1A 112.1(10) . .
Cl2A C30A H30C 109.2 . .
Cl1A C30A H30C 109.2 . .
Cl2A C30A H30D 109.2 . .
Cl1A C30A H30D 109.2 . .
H30C C30A H30D 107.9 . .
Cl3 C31 Cl4 111.6(12) . .
Cl3 C31 H31A 109.3 . .
Cl4 C31 H31A 109.3 . .
Cl3 C31 H31B 109.3 . .
Cl4 C31 H31B 109.3 . .
H31A C31 H31B 108.0 . .
Cl3A C31A Cl4A 113(2) . .
Cl3A C31A H31C 109.1 . .
Cl4A C31A H31C 109.1 . .
Cl3A C31A H31D 109.1 . .
Cl4A C31A H31D 109.1 . .
H31C C31A H31D 107.8 . .

loop_
_geom_bond_atom_site_label_1
_geom_bond_atom_site_label_2
_geom_bond_distance
_geom_bond_site_symmetry_2
Zr1 N1A 2.247(5) .
Zr1 N1A 2.359(5) 2_755
Zr1 C2A 2.402(7) .
Zr1 C19A 2.532(6) .
Zr1 C17A 2.537(7) .
Zr1 C18A 2.540(6) .
Zr1 C20A 2.542(6) .
Zr1 C15A 2.545(7) .
Zr1 C16A 2.545(6) .
Zr1 C14A 2.559(7) .
Zr1 C11A 2.562(6) .
Zr1 C12A 2.573(6) .
N1A C9A 1.286(8) .
N1A Zr1 2.359(5) 2_755
C1A C2A 1.347(9) .
C1A C9A 1.498(9) .
C1A C5A 1.557(10) .
C2A C3A 1.468(9) .
C3A C4A 1.337(10) .
C3A H3A 0.9400 .
C4A C21A 1.461(10) .
C4A H4A 0.9400 .
C5A C7A 1.515(12) .
C5A C8A 1.533(12) .
C5A C6A 1.541(11) .
C6A H6A1 0.9700 .
C6A H6A2 0.9700 .
C6A H6A3 0.9700 .
C7A H7A1 0.9700 .
C7A H7A2 0.9700 .
C7A H7A3 0.9700 .
C8A H8A1 0.9700 .
C8A H8A2 0.9700 .
C8A H8A3 0.9700 .
C9A C10A 1.522(9) .
C10A H10A 0.9700 .
C10A H10B 0.9700 .
C10A H10C 0.9700 .
C11A C12A 1.396(9) .
C11A C15A 1.414(10) .
C11A H11A 0.9400 .
C12A C13A 1.396(10) .
C12A H12A 0.9400 .
C13A C14A 1.410(10) .
C13A H13A 0.9400 .
C14A C15A 1.403(10) .
C14A H14A 0.9400 .
C15A H15A 0.9400 .
C16A C20A 1.394(10) .
C16A C17A 1.398(10) .
C16A H16A 0.9400 .
C17A C18A 1.386(9) .
C17A H17A 0.9400 .
C18A C19A 1.410(10) .
C18A H18A 0.9400 .
C19A C20A 1.382(9) .
C19A H19A 0.9400 .
C20A H20A 0.9400 .
C21A C26A 1.384(10) .
C21A C22A 1.396(10) .
C22A C23A 1.379(10) .
C22A H22A 0.9400 .
C23A C24A 1.368(12) .
C23A H23A 0.9400 .
C24A C25A 1.386(12) .
C24A H24A 0.9400 .
C25A C26A 1.377(11) .
C25A H25A 0.9400 .
C26A H26A 0.9400 .
Zr2 N1B 2.248(5) .
Zr2 N1B 2.342(5) 2_676
Zr2 C2B 2.401(7) .
Zr2 C13B 2.514(7) .
Zr2 C20B 2.538(8) .
Zr2 C12B 2.547(7) .
Zr2 C16B 2.550(7) .
Zr2 C18B 2.551(7) .
Zr2 C14B 2.555(7) .
Zr2 C19B 2.562(7) .
Zr2 C15B 2.569(7) .
Zr2 C17B 2.584(7) .
N1B C9B 1.287(6) .
N1B Zr2 2.342(5) 2_676
C1B C2B 1.358(9) .
C1B C9B 1.503(7) .
C1B C5B 1.562(7) .
C2B C3B 1.456(9) .
C3B C4B 1.345(8) .
C3B H3B 0.9400 .
C4B C21B 1.454(8) .
C4B H4B 0.9400 .
C5B C8B 1.5253 .
C5B C7B 1.5395 .
C5B C6B 1.5439 .
C6B H6B1 0.9700 .
C6B H6B2 0.9700 .
C6B H6B3 0.9700 .
C7B H7B1 0.9700 .
C7B H7B2 0.9700 .
C7B H7B3 0.9700 .
C8B H8B1 0.9700 .
C8B H8B2 0.9700 .
C8B H8B3 0.9700 .
C9B C10B 1.4977 .
C10B H10D 0.9700 .
C10B H10E 0.9700 .
C10B H10F 0.9700 .
C11B C15B 1.403(9) .
C11B C12B 1.405(9) .
C11B H11B 0.9400 .
C12B C13B 1.394(11) .
C12B H12B 0.9400 .
C13B C14B 1.382(11) .
C13B H13B 0.9400 .
C14B C15B 1.412(10) .
C14B H14B 0.9400 .
C15B H15B 0.9400 .
C16B C17B 1.397(10) .
C16B C20B 1.402(11) .
C16B H16B 0.9400 .
C17B C18B 1.386(10) .
C17B H17B 0.9400 .
C18B C19B 1.409(11) .
C18B H18B 0.9400 .
C19B C20B 1.397(11) .
C19B H19B 0.9400 .
C20B H20B 0.9400 .
C21B C22B 1.380(11) .
C21B C26B 1.384(11) .
C22B C23B 1.403(12) .
C22B H22B 0.9400 .
C23B C24B 1.371(15) .
C23B H23B 0.9400 .
C24B C25B 1.337(14) .
C24B H24B 0.9400 .
C25B C26B 1.379(12) .
C25B H25B 0.9400 .
C26B H26B 0.9400 .
C30 Cl2 1.708(19) .
C30 Cl1 1.709(19) .
C30 H30A 0.9800 .
C30 H30B 0.9800 .
C30A Cl2A 1.697(13) .
C30A Cl1A 1.716(13) .
C30A H30C 0.9800 .
C30A H30D 0.9800 .
C31 Cl3 1.726(14) .
C31 Cl4 1.731(13) .
C31 H31A 0.9800 .
C31 H31B 0.9800 .
C31A Cl3A 1.73(2) .
C31A Cl4A 1.73(2) .
C31A H31C 0.9800 .
C31A H31D 0.9800 .

loop_
_geom_torsion_atom_site_label_1
_geom_torsion_atom_site_label_2
_geom_torsion_atom_site_label_3
_geom_torsion_atom_site_label_4
_geom_torsion
_geom_torsion_site_symmetry_1
_geom_torsion_site_symmetry_4
N1A Zr1 N1A C9A -175.8(6) 2_755 .
C2A Zr1 N1A C9A 4.1(5) . .
C19A Zr1 N1A C9A 97.1(5) . .
C17A Zr1 N1A C9A 110.8(5) . .
C18A Zr1 N1A C9A 121.8(5) . .
C20A Zr1 N1A C9A 68.2(5) . .
C15A Zr1 N1A C9A -102.0(5) . .
C16A Zr1 N1A C9A 66.5(6) . .
C14A Zr1 N1A C9A -108.5(5) . .
C11A Zr1 N1A C9A -55.8(6) . .
C12A Zr1 N1A C9A -55.0(5) . .
N1A Zr1 N1A Zr1 0.0 2_755 2_755
C2A Zr1 N1A Zr1 179.9(3) . 2_755
C19A Zr1 N1A Zr1 -87.1(2) . 2_755
C17A Zr1 N1A Zr1 -73.4(4) . 2_755
C18A Zr1 N1A Zr1 -62.4(3) . 2_755
C20A Zr1 N1A Zr1 -116.0(2) . 2_755
C15A Zr1 N1A Zr1 73.8(4) . 2_755
C16A Zr1 N1A Zr1 -117.7(3) . 2_755
C14A Zr1 N1A Zr1 67.3(3) . 2_755
C11A Zr1 N1A Zr1 120.0(3) . 2_755
C12A Zr1 N1A Zr1 120.8(2) . 2_755
C9A C1A C2A C3A -166.0(6) . .
C5A C1A C2A C3A 20.7(12) . .
C9A C1A C2A Zr1 20.9(7) . .
C5A C1A C2A Zr1 -152.4(6) . .
N1A Zr1 C2A C1A -14.3(5) . .
N1A Zr1 C2A C1A -14.2(7) 2_755 .
C19A Zr1 C2A C1A -99.7(5) . .
C17A Zr1 C2A C1A -148.8(5) . .
C18A Zr1 C2A C1A -113.4(5) . .
C20A Zr1 C2A C1A -122.6(6) . .
C15A Zr1 C2A C1A 119.5(5) . .
C16A Zr1 C2A C1A -152.0(5) . .
C14A Zr1 C2A C1A 84.1(5) . .
C11A Zr1 C2A C1A 126.8(5) . .
C12A Zr1 C2A C1A 99.3(5) . .
N1A Zr1 C2A C3A 172.0(6) . .
N1A Zr1 C2A C3A 172.1(4) 2_755 .
C19A Zr1 C2A C3A 86.6(5) . .
C17A Zr1 C2A C3A 37.5(6) . .
C18A Zr1 C2A C3A 72.9(6) . .
C20A Zr1 C2A C3A 63.7(5) . .
C15A Zr1 C2A C3A -54.2(6) . .
C16A Zr1 C2A C3A 34.3(5) . .
C14A Zr1 C2A C3A -89.6(5) . .
C11A Zr1 C2A C3A -46.9(5) . .
C12A Zr1 C2A C3A -74.4(5) . .
C1A C2A C3A C4A 69.1(11) . .
Zr1 C2A C3A C4A -118.1(7) . .
C2A C3A C4A C21A 173.3(7) . .
C2A C1A C5A C7A -104.7(10) . .
C9A C1A C5A C7A 82.6(10) . .
C2A C1A C5A C8A 130.5(9) . .
C9A C1A C5A C8A -42.2(10) . .
C2A C1A C5A C6A 16.9(12) . .
C9A C1A C5A C6A -155.8(7) . .
Zr1 N1A C9A C1A 5.8(8) . .
Zr1 N1A C9A C1A -168.9(4) 2_755 .
Zr1 N1A C9A C10A -168.3(5) . .
Zr1 N1A C9A C10A 17.0(10) 2_755 .
C2A C1A C9A N1A -18.7(9) . .
C5A C1A C9A N1A 155.0(7) . .
C2A C1A C9A C10A 155.6(6) . .
C5A C1A C9A C10A -30.8(10) . .
N1A Zr1 C11A C12A 1.5(6) . .
N1A Zr1 C11A C12A 97.3(5) 2_755 .
C2A Zr1 C11A C12A -53.8(5) . .
C19A Zr1 C11A C12A -139.7(4) . .
C17A Zr1 C11A C12A -169.5(5) . .
C18A Zr1 C11A C12A -175.8(4) . .
C20A Zr1 C11A C12A -119.8(5) . .
C15A Zr1 C11A C12A 113.8(6) . .
C16A Zr1 C11A C12A -138.2(5) . .
C14A Zr1 C11A C12A 76.2(5) . .
N1A Zr1 C11A C15A -112.3(4) . .
N1A Zr1 C11A C15A -16.6(5) 2_755 .
C2A Zr1 C11A C15A -167.6(4) . .
C19A Zr1 C11A C15A 106.5(5) . .
C17A Zr1 C11A C15A 76.7(4) . .
C18A Zr1 C11A C15A 70.4(5) . .
C20A Zr1 C11A C15A 126.4(4) . .
C16A Zr1 C11A C15A 108.0(4) . .
C14A Zr1 C11A C15A -37.6(4) . .
C12A Zr1 C11A C15A -113.8(6) . .
C15A C11A C12A C13A 0.1(7) . .
Zr1 C11A C12A C13A -66.4(5) . .
C15A C11A C12A Zr1 66.5(5) . .
N1A Zr1 C12A C11A -178.9(4) . .
N1A Zr1 C12A C11A -104.6(5) 2_755 .
C2A Zr1 C12A C11A 118.8(5) . .
C19A Zr1 C12A C11A 76.6(6) . .
C17A Zr1 C12A C11A 12.0(5) . .
C18A Zr1 C12A C11A 7.4(7) . .
C20A Zr1 C12A C11A 72.9(5) . .
C15A Zr1 C12A C11A -37.9(4) . .
C16A Zr1 C12A C11A 42.7(5) . .
C14A Zr1 C12A C11A -78.6(5) . .
N1A Zr1 C12A C13A -62.3(5) . .
N1A Zr1 C12A C13A 12.0(5) 2_755 .
C2A Zr1 C12A C13A -124.6(5) . .
C19A Zr1 C12A C13A -166.8(5) . .
C17A Zr1 C12A C13A 128.6(4) . .
C18A Zr1 C12A C13A 124.0(5) . .
C20A Zr1 C12A C13A -170.5(4) . .
C15A Zr1 C12A C13A 78.7(5) . .
C16A Zr1 C12A C13A 159.3(4) . .
C14A Zr1 C12A C13A 38.0(4) . .
C11A Zr1 C12A C13A 116.6(7) . .
C11A C12A C13A C14A -0.7(7) . .
Zr1 C12A C13A C14A -66.6(4) . .
C11A C12A C13A Zr1 65.9(5) . .
N1A Zr1 C13A C12A 119.9(4) . .
N1A Zr1 C13A C12A -170.0(4) 2_755 .
C2A Zr1 C13A C12A 49.0(4) . .
C19A Zr1 C13A C12A 116.8(18) . .
C17A Zr1 C13A C12A -72.6(5) . .
C18A Zr1 C13A C12A -117.8(5) . .
C20A Zr1 C13A C12A 16.9(7) . .
C15A Zr1 C13A C12A -76.6(5) . .
C16A Zr1 C13A C12A -28.0(6) . .
C14A Zr1 C13A C12A -113.2(6) . .
C11A Zr1 C13A C12A -36.0(4) . .
N1A Zr1 C13A C14A -126.9(4) . .
N1A Zr1 C13A C14A -56.8(4) 2_755 .
C2A Zr1 C13A C14A 162.2(4) . .
C19A Zr1 C13A C14A -130.0(18) . .
C17A Zr1 C13A C14A 40.6(5) . .
C18A Zr1 C13A C14A -4.6(7) . .
C20A Zr1 C13A C14A 130.1(5) . .
C15A Zr1 C13A C14A 36.6(4) . .
C16A Zr1 C13A C14A 85.2(5) . .
C11A Zr1 C13A C14A 77.2(4) . .
C12A Zr1 C13A C14A 113.2(6) . .
C12A C13A C14A C15A 1.0(7) . .
Zr1 C13A C14A C15A -66.1(5) . .
C12A C13A C14A Zr1 67.1(4) . .
N1A Zr1 C14A C15A 171.6(4) . .
N1A Zr1 C14A C15A -124.3(5) 2_755 .
C2A Zr1 C14A C15A 95.8(5) . .
C19A Zr1 C14A C15A -76.1(6) . .
C17A Zr1 C14A C15A -35.0(5) . .
C18A Zr1 C14A C15A -66.9(5) . .
C20A Zr1 C14A C15A -0.7(8) . .
C16A Zr1 C14A C15A -3.9(5) . .
C11A Zr1 C14A C15A 37.9(4) . .
C12A Zr1 C14A C15A 78.1(5) . .
N1A Zr1 C14A C13A 56.0(4) . .
N1A Zr1 C14A C13A 120.1(4) 2_755 .
C2A Zr1 C14A C13A -19.8(5) . .
C19A Zr1 C14A C13A 168.3(4) . .
C17A Zr1 C14A C13A -150.6(4) . .
C18A Zr1 C14A C13A 177.5(4) . .
C20A Zr1 C14A C13A -116.3(6) . .
C15A Zr1 C14A C13A -115.6(6) . .
C16A Zr1 C14A C13A -119.5(4) . .
C11A Zr1 C14A C13A -77.7(4) . .
C12A Zr1 C14A C13A -37.5(4) . .
C13A C14A C15A C11A -0.9(7) . .
Zr1 C14A C15A C11A -68.0(5) . .
C13A C14A C15A Zr1 67.1(5) . .
C12A C11A C15A C14A 0.5(7) . .
Zr1 C11A C15A C14A 68.0(5) . .
C12A C11A C15A Zr1 -67.5(4) . .
N1A Zr1 C15A C14A -11.9(6) . .
N1A Zr1 C15A C14A 53.1(4) 2_755 .
C2A Zr1 C15A C14A -99.8(5) . .
C19A Zr1 C15A C14A 141.2(4) . .
C17A Zr1 C15A C14A 146.4(5) . .
C18A Zr1 C15A C14A 125.0(4) . .
C20A Zr1 C15A C14A 179.6(4) . .
C16A Zr1 C15A C14A 176.7(5) . .
C11A Zr1 C15A C14A -113.4(6) . .
C12A Zr1 C15A C14A -76.3(5) . .
N1A Zr1 C15A C11A 101.5(5) . .
N1A Zr1 C15A C11A 166.5(4) 2_755 .
C2A Zr1 C15A C11A 13.6(5) . .
C19A Zr1 C15A C11A -105.4(5) . .
C17A Zr1 C15A C11A -100.2(4) . .
C18A Zr1 C15A C11A -121.5(4) . .
C20A Zr1 C15A C11A -67.0(5) . .
C16A Zr1 C15A C11A -69.8(4) . .
C14A Zr1 C15A C11A 113.4(6) . .
C12A Zr1 C15A C11A 37.1(4) . .
N1A Zr1 C16A C20A 3.2(6) . .
N1A Zr1 C16A C20A -89.0(5) 2_755 .
C2A Zr1 C16A C20A 60.6(4) . .
C19A Zr1 C16A C20A -36.4(4) . .
C17A Zr1 C16A C20A -114.0(6) . .
C18A Zr1 C16A C20A -77.2(5) . .
C15A Zr1 C16A C20A 175.4(5) . .
C14A Zr1 C16A C20A 177.5(4) . .
C11A Zr1 C16A C20A 145.0(5) . .
C12A Zr1 C16A C20A 123.9(4) . .
N1A Zr1 C16A C17A 117.2(4) . .
N1A Zr1 C16A C17A 25.0(5) 2_755 .
C2A Zr1 C16A C17A 174.6(5) . .
C19A Zr1 C16A C17A 77.7(5) . .
C18A Zr1 C16A C17A 36.8(4) . .
C20A Zr1 C16A C17A 114.0(6) . .
C15A Zr1 C16A C17A -70.6(5) . .
C14A Zr1 C16A C17A -68.5(5) . .
C11A Zr1 C16A C17A -101.0(5) . .
C12A Zr1 C16A C17A -122.1(4) . .
C20A C16A C17A C18A -0.1(8) . .
Zr1 C16A C17A C18A -67.0(5) . .
C20A C16A C17A Zr1 66.9(5) . .
N1A Zr1 C17A C18A 20.2(6) . .
N1A Zr1 C17A C18A -44.5(5) 2_755 .
C2A Zr1 C17A C18A 108.9(5) . .
C19A Zr1 C17A C18A 37.5(4) . .
C20A Zr1 C17A C18A 77.5(5) . .
C15A Zr1 C17A C18A -137.8(5) . .
C16A Zr1 C17A C18A 114.8(7) . .
C14A Zr1 C17A C18A -119.9(5) . .
C11A Zr1 C17A C18A -169.4(5) . .
C12A Zr1 C17A C18A -175.7(4) . .
N1A Zr1 C17A C16A -94.6(5) . .
N1A Zr1 C17A C16A -159.3(4) 2_755 .
C2A Zr1 C17A C16A -5.9(5) . .
C19A Zr1 C17A C16A -77.3(5) . .
C18A Zr1 C17A C16A -114.8(7) . .
C20A Zr1 C17A C16A -37.3(4) . .
C15A Zr1 C17A C16A 107.4(5) . .
C14A Zr1 C17A C16A 125.2(4) . .
C11A Zr1 C17A C16A 75.7(4) . .
C12A Zr1 C17A C16A 69.5(5) . .
C16A C17A C18A C19A 0.7(7) . .
Zr1 C17A C18A C19A -66.4(4) . .
C16A C17A C18A Zr1 67.1(5) . .
N1A Zr1 C18A C17A -165.9(4) . .
N1A Zr1 C18A C17A 132.5(5) 2_755 .
C2A Zr1 C18A C17A -88.3(5) . .
C19A Zr1 C18A C17A -114.6(6) . .
C20A Zr1 C18A C17A -77.4(5) . .
C15A Zr1 C18A C17A 43.3(5) . .
C16A Zr1 C18A C17A -37.1(4) . .
C14A Zr1 C18A C17A 73.4(5) . .
C11A Zr1 C18A C17A 12.1(5) . .
C12A Zr1 C18A C17A 7.7(7) . .
N1A Zr1 C18A C19A -51.3(4) . .
N1A Zr1 C18A C19A -112.9(4) 2_755 .
C2A Zr1 C18A C19A 26.3(5) . .
C17A Zr1 C18A C19A 114.6(6) . .
C20A Zr1 C18A C19A 37.2(4) . .
C15A Zr1 C18A C19A 157.9(4) . .
C16A Zr1 C18A C19A 77.5(4) . .
C14A Zr1 C18A C19A -172.0(4) . .
C11A Zr1 C18A C19A 126.7(4) . .
C12A Zr1 C18A C19A 122.3(5) . .
C17A C18A C19A C20A -1.0(7) . .
Zr1 C18A C19A C20A -67.7(4) . .
C17A C18A C19A Zr1 66.7(5) . .
N1A Zr1 C19A C20A -114.6(4) . .
N1A Zr1 C19A C20A 174.9(4) 2_755 .
C2A Zr1 C19A C20A -44.0(4) . .
C17A Zr1 C19A C20A 76.9(5) . .
C18A Zr1 C19A C20A 113.7(6) . .
C15A Zr1 C19A C20A 83.4(5) . .
C16A Zr1 C19A C20A 36.6(4) . .
C14A Zr1 C19A C20A 128.7(5) . .
C11A Zr1 C19A C20A 38.4(5) . .
C12A Zr1 C19A C20A -6.1(7) . .
N1A Zr1 C19A C18A 131.7(4) . .
N1A Zr1 C19A C18A 61.2(4) 2_755 .
C2A Zr1 C19A C18A -157.7(4) . .
C17A Zr1 C19A C18A -36.8(4) . .
C20A Zr1 C19A C18A -113.7(6) . .
C15A Zr1 C19A C18A -30.3(5) . .
C16A Zr1 C19A C18A -77.1(4) . .
C14A Zr1 C19A C18A 15.0(7) . .
C11A Zr1 C19A C18A -75.3(5) . .
C12A Zr1 C19A C18A -119.8(5) . .
C18A C19A C20A C16A 0.9(7) . .
Zr1 C19A C20A C16A -66.5(5) . .
C18A C19A C20A Zr1 67.4(4) . .
C17A C16A C20A C19A -0.5(7) . .
Zr1 C16A C20A C19A 66.2(5) . .
C17A C16A C20A Zr1 -66.7(5) . .
N1A Zr1 C20A C19A 66.8(4) . .
N1A Zr1 C20A C19A -5.7(5) 2_755 .
C2A Zr1 C20A C19A 132.0(5) . .
C17A Zr1 C20A C19A -78.2(5) . .
C18A Zr1 C20A C19A -38.0(4) . .
C15A Zr1 C20A C19A -121.2(4) . .
C16A Zr1 C20A C19A -115.7(6) . .
C14A Zr1 C20A C19A -120.7(6) . .
C11A Zr1 C20A C19A -151.9(4) . .
C12A Zr1 C20A C19A 176.6(4) . .
N1A Zr1 C20A C16A -177.5(4) . .
N1A Zr1 C20A C16A 110.0(4) 2_755 .
C2A Zr1 C20A C16A -112.3(5) . .
C19A Zr1 C20A C16A 115.7(6) . .
C17A Zr1 C20A C16A 37.5(4) . .
C18A Zr1 C20A C16A 77.7(5) . .
C15A Zr1 C20A C16A -5.5(5) . .
C14A Zr1 C20A C16A -5.0(8) . .
C11A Zr1 C20A C16A -36.2(5) . .
C12A Zr1 C20A C16A -67.7(5) . .
C3A C4A C21A C26A 175.7(7) . .
C3A C4A C21A C22A -2.6(12) . .
C26A C21A C22A C23A -1.3(12) . .
C4A C21A C22A C23A 177.0(8) . .
C21A C22A C23A C24A 1.6(14) . .
C22A C23A C24A C25A -0.8(14) . .
C23A C24A C25A C26A -0.3(13) . .
C24A C25A C26A C21A 0.7(12) . .
C22A C21A C26A C25A 0.1(11) . .
C4A C21A C26A C25A -178.2(7) . .
N1B Zr2 N1B C9B 179.7(5) 2_676 .
C2B Zr2 N1B C9B -1.0(4) . .
C13B Zr2 N1B C9B -60.4(5) . .
C20B Zr2 N1B C9B 105.4(5) . .
C12B Zr2 N1B C9B -104.6(5) . .
C16B Zr2 N1B C9B 59.9(5) . .
C18B Zr2 N1B C9B 85.0(4) . .
C14B Zr2 N1B C9B -65.2(4) . .
C19B Zr2 N1B C9B 111.5(4) . .
C15B Zr2 N1B C9B -95.4(4) . .
C17B Zr2 N1B C9B 57.9(4) . .
N1B Zr2 N1B Zr2 0.0 2_676 2_676
C2B Zr2 N1B Zr2 179.4(3) . 2_676
C13B Zr2 N1B Zr2 119.9(3) . 2_676
C20B Zr2 N1B Zr2 -74.3(4) . 2_676
C12B Zr2 N1B Zr2 75.7(4) . 2_676
C16B Zr2 N1B Zr2 -119.7(3) . 2_676
C18B Zr2 N1B Zr2 -94.7(3) . 2_676
C14B Zr2 N1B Zr2 115.2(2) . 2_676
C19B Zr2 N1B Zr2 -68.1(3) . 2_676
C15B Zr2 N1B Zr2 84.9(3) . 2_676
C17B Zr2 N1B Zr2 -121.8(2) . 2_676
C9B C1B C2B C3B 165.9(6) . .
C5B C1B C2B C3B -17.8(10) . .
C9B C1B C2B Zr2 -19.5(6) . .
C5B C1B C2B Zr2 156.8(4) . .
N1B Zr2 C2B C1B 11.9(5) . .
N1B Zr2 C2B C1B 12.9(7) 2_676 .
C13B Zr2 C2B C1B 150.4(5) . .
C20B Zr2 C2B C1B -120.4(5) . .
C12B Zr2 C2B C1B 149.1(5) . .
C16B Zr2 C2B C1B -128.5(5) . .
C18B Zr2 C2B C1B -75.6(5) . .
C14B Zr2 C2B C1B 120.0(5) . .
C19B Zr2 C2B C1B -85.2(5) . .
C15B Zr2 C2B C1B 99.1(5) . .
C17B Zr2 C2B C1B -101.5(5) . .
N1B Zr2 C2B C3B -173.0(5) . .
N1B Zr2 C2B C3B -172.1(4) 2_676 .
C13B Zr2 C2B C3B -34.5(5) . .
C20B Zr2 C2B C3B 54.7(6) . .
C12B Zr2 C2B C3B -35.8(6) . .
C16B Zr2 C2B C3B 46.5(5) . .
C18B Zr2 C2B C3B 99.4(5) . .
C14B Zr2 C2B C3B -64.9(5) . .
C19B Zr2 C2B C3B 89.9(5) . .
C15B Zr2 C2B C3B -85.9(5) . .
C17B Zr2 C2B C3B 73.6(5) . .
C1B C2B C3B C4B -69.5(10) . .
Zr2 C2B C3B C4B 116.1(6) . .
C2B C3B C4B C21B -174.0(6) . .
C2B C1B C5B C8B 94.6(6) . .
C9B C1B C5B C8B -89.4(5) . .
C2B C1B C5B C7B -26.5(7) . .
C9B C1B C5B C7B 149.5(4) . .
C2B C1B C5B C6B -142.1(6) . .
C9B C1B C5B C6B 33.9(6) . .
Zr2 N1B C9B C10B 164.76(14) . .
Zr2 N1B C9B C10B -15.7(5) 2_676 .
Zr2 N1B C9B C1B -9.6(6) . .
Zr2 N1B C9B C1B 170.0(4) 2_676 .
C2B C1B C9B N1B 20.1(7) . .
C5B C1B C9B N1B -156.4(4) . .
C2B C1B C9B C10B -154.4(4) . .
C5B C1B C9B C10B 29.1(6) . .
N1B Zr2 C11B C15B 49.2(4) . .
N1B Zr2 C11B C15B 109.9(4) 2_676 .
C2B Zr2 C11B C15B -30.6(4) . .
C13B Zr2 C11B C15B -76.9(4) . .
C20B Zr2 C11B C15B -160.9(4) . .
C12B Zr2 C11B C15B -113.5(5) . .
C16B Zr2 C11B C15B -129.8(4) . .
C18B Zr2 C11B C15B 171.2(5) . .
C14B Zr2 C11B C15B -37.0(4) . .
C19B Zr2 C11B C15B 170.0(4) . .
C17B Zr2 C11B C15B -124.8(5) . .
N1B Zr2 C11B C12B 162.6(4) . .
N1B Zr2 C11B C12B -136.7(4) 2_676 .
C2B Zr2 C11B C12B 82.9(5) . .
C13B Zr2 C11B C12B 36.5(5) . .
C20B Zr2 C11B C12B -47.4(5) . .
C16B Zr2 C11B C12B -16.3(5) . .
C18B Zr2 C11B C12B -75.3(6) . .
C14B Zr2 C11B C12B 76.5(5) . .
C19B Zr2 C11B C12B -76.6(5) . .
C15B Zr2 C11B C12B 113.5(5) . .
C17B Zr2 C11B C12B -11.3(5) . .
C15B C11B C12B C13B 0.9(7) . .
Zr2 C11B C12B C13B -65.5(5) . .
C15B C11B C12B Zr2 66.4(4) . .
N1B Zr2 C12B C13B 90.0(6) . .
N1B Zr2 C12B C13B 156.9(5) 2_676 .
C2B Zr2 C12B C13B 2.4(6) . .
C20B Zr2 C12B C13B -110.7(6) . .
C16B Zr2 C12B C13B -78.8(6) . .
C18B Zr2 C12B C13B -103.1(6) . .
C14B Zr2 C12B C13B 37.5(5) . .
C19B Zr2 C12B C13B -127.0(5) . .
C15B Zr2 C12B C13B 78.4(6) . .
C17B Zr2 C12B C13B -70.9(6) . .
N1B Zr2 C12B C11B -25.8(6) . .
N1B Zr2 C12B C11B 41.0(4) 2_676 .
C2B Zr2 C12B C11B -113.5(4) . .
C13B Zr2 C12B C11B -115.9(7) . .
C20B Zr2 C12B C11B 133.4(4) . .
C16B Zr2 C12B C11B 165.3(4) . .
C18B Zr2 C12B C11B 141.0(4) . .
C14B Zr2 C12B C11B -78.3(4) . .
C19B Zr2 C12B C11B 117.1(4) . .
C15B Zr2 C12B C11B -37.5(3) . .
C17B Zr2 C12B C11B 173.3(3) . .
C11B C12B C13B C14B -2.0(8) . .
Zr2 C12B C13B C14B -69.4(5) . .
C11B C12B C13B Zr2 67.4(5) . .
N1B Zr2 C13B C14B -8.9(6) . .
N1B Zr2 C13B C14B 84.9(5) 2_676 .
C2B Zr2 C13B C14B -64.5(5) . .
C20B Zr2 C13B C14B -179.0(5) . .
C12B Zr2 C13B C14B 113.3(7) . .
C16B Zr2 C13B C14B -149.5(5) . .
C18B Zr2 C13B C14B -139.3(5) . .
C19B Zr2 C13B C14B -179.4(4) . .
C15B Zr2 C13B C14B 37.2(5) . .
C17B Zr2 C13B C14B -127.0(5) . .
N1B Zr2 C13B C12B -122.2(5) . .
N1B Zr2 C13B C12B -28.4(6) 2_676 .
C2B Zr2 C13B C12B -177.8(6) . .
C20B Zr2 C13B C12B 67.7(6) . .
C16B Zr2 C13B C12B 97.1(6) . .
C18B Zr2 C13B C12B 107.4(6) . .
C14B Zr2 C13B C12B -113.3(7) . .
C19B Zr2 C13B C12B 67.3(6) . .
C15B Zr2 C13B C12B -76.2(6) . .
C17B Zr2 C13B C12B 119.6(5) . .
C12B C13B C14B C15B 2.3(8) . .
Zr2 C13B C14B C15B -66.8(5) . .
C12B C13B C14B Zr2 69.1(5) . .
N1B Zr2 C14B C13B 173.2(5) . .
N1B Zr2 C14B C13B -113.9(5) 2_676 .
C2B Zr2 C14B C13B 107.6(5) . .
C20B Zr2 C14B C13B 1.2(6) . .
C12B Zr2 C14B C13B -38.0(5) . .
C16B Zr2 C14B C13B 31.6(5) . .
C18B Zr2 C14B C13B 75.1(7) . .
C19B Zr2 C14B C13B 1.2(9) . .
C15B Zr2 C14B C13B -114.8(7) . .
C17B Zr2 C14B C13B 63.6(5) . .
N1B Zr2 C14B C15B -72.0(5) . .
N1B Zr2 C14B C15B 0.9(5) 2_676 .
C2B Zr2 C14B C15B -137.6(5) . .
C13B Zr2 C14B C15B 114.8(7) . .
C20B Zr2 C14B C15B 116.0(5) . .
C12B Zr2 C14B C15B 76.8(5) . .
C16B Zr2 C14B C15B 146.4(5) . .
C18B Zr2 C14B C15B -170.0(5) . .
C19B Zr2 C14B C15B 116.0(7) . .
C17B Zr2 C14B C15B 178.4(4) . .
C12B C11B C15B C14B 0.5(6) . .
Zr2 C11B C15B C14B 66.3(4) . .
C12B C11B C15B Zr2 -65.7(4) . .
C13B C14B C15B C11B -1.7(7) . .
Zr2 C14B C15B C11B -67.2(4) . .
C13B C14B C15B Zr2 65.5(5) . .
N1B Zr2 C15B C11B -134.8(3) . .
N1B Zr2 C15B C11B -64.0(3) 2_676 .
C2B Zr2 C15B C11B 154.3(3) . .
C13B Zr2 C15B C11B 78.4(4) . .
C20B Zr2 C15B C11B 25.6(5) . .
C12B Zr2 C15B C11B 37.7(3) . .
C16B Zr2 C15B C11B 69.4(5) . .
C18B Zr2 C15B C11B -131(3) . .
C14B Zr2 C15B C11B 115.2(6) . .
C19B Zr2 C15B C11B -17.9(7) . .
C17B Zr2 C15B C11B 112.3(5) . .
N1B Zr2 C15B C14B 110.0(5) . .
N1B Zr2 C15B C14B -179.2(5) 2_676 .
C2B Zr2 C15B C14B 39.2(5) . .
C13B Zr2 C15B C14B -36.7(4) . .
C20B Zr2 C15B C14B -89.6(6) . .
C12B Zr2 C15B C14B -77.4(5) . .
C16B Zr2 C15B C14B -45.7(6) . .
C18B Zr2 C15B C14B 114(3) . .
C19B Zr2 C15B C14B -133.1(6) . .
C17B Zr2 C15B C14B -2.9(8) . .
N1B Zr2 C16B C17B -3.8(6) . .
N1B Zr2 C16B C17B -99.6(5) 2_676 .
C2B Zr2 C16B C17B 52.4(5) . .
C13B Zr2 C16B C17B 134.5(5) . .
C20B Zr2 C16B C17B -113.5(7) . .
C12B Zr2 C16B C17B 166.3(5) . .
C18B Zr2 C16B C17B -35.9(4) . .
C14B Zr2 C16B C17B 118.3(5) . .
C19B Zr2 C16B C17B -76.4(5) . .
C15B Zr2 C16B C17B 141.8(5) . .
N1B Zr2 C16B C20B 109.7(5) . .
N1B Zr2 C16B C20B 13.9(6) 2_676 .
C2B Zr2 C16B C20B 165.9(5) . .
C13B Zr2 C16B C20B -112.0(5) . .
C12B Zr2 C16B C20B -80.2(5) . .
C18B Zr2 C16B C20B 77.6(5) . .
C14B Zr2 C16B C20B -128.2(5) . .
C19B Zr2 C16B C20B 37.1(5) . .
C15B Zr2 C16B C20B -104.7(5) . .
C17B Zr2 C16B C20B 113.5(7) . .
C20B C16B C17B C18B -2.4(8) . .
Zr2 C16B C17B C18B 64.8(5) . .
C20B C16B C17B Zr2 -67.2(5) . .
N1B Zr2 C17B C18B 60.9(5) . .
N1B Zr2 C17B C18B -13.8(5) 2_676 .
C2B Zr2 C17B C18B 123.5(5) . .
C13B Zr2 C17B C18B -162.4(5) . .
C20B Zr2 C17B C18B -78.4(5) . .
C12B Zr2 C17B C18B -131.5(5) . .
C16B Zr2 C17B C18B -116.3(7) . .
C14B Zr2 C17B C18B 168.9(5) . .
C19B Zr2 C17B C18B -37.8(5) . .
C15B Zr2 C17B C18B 170.6(5) . .
N1B Zr2 C17B C16B 177.2(5) . .
N1B Zr2 C17B C16B 102.5(5) 2_676 .
C2B Zr2 C17B C16B -120.2(5) . .
C13B Zr2 C17B C16B -46.1(5) . .
C20B Zr2 C17B C16B 37.9(5) . .
C12B Zr2 C17B C16B -15.2(6) . .
C18B Zr2 C17B C16B 116.3(7) . .
C14B Zr2 C17B C16B -74.8(5) . .
C19B Zr2 C17B C16B 78.5(5) . .
C15B Zr2 C17B C16B -73.1(7) . .
C16B C17B C18B C19B 3.3(8) . .
Zr2 C17B C18B C19B 68.0(5) . .
C16B C17B C18B Zr2 -64.7(5) . .
N1B Zr2 C18B C17B -121.1(5) . .
N1B Zr2 C18B C17B 168.5(5) 2_676 .
C2B Zr2 C18B C17B -49.8(5) . .
C13B Zr2 C18B C17B 23.4(6) . .
C20B Zr2 C18B C17B 76.8(5) . .
C12B Zr2 C18B C17B 67.4(6) . .
C16B Zr2 C18B C17B 36.2(4) . .
C14B Zr2 C18B C17B -19.6(8) . .
C19B Zr2 C18B C17B 113.8(7) . .
C15B Zr2 C18B C17B -125(3) . .
N1B Zr2 C18B C19B 125.1(5) . .
N1B Zr2 C18B C19B 54.7(5) 2_676 .
C2B Zr2 C18B C19B -163.6(5) . .
C13B Zr2 C18B C19B -90.4(5) . .
C20B Zr2 C18B C19B -37.1(4) . .
C12B Zr2 C18B C19B -46.5(6) . .
C16B Zr2 C18B C19B -77.6(5) . .
C14B Zr2 C18B C19B -133.4(6) . .
C15B Zr2 C18B C19B 121(3) . .
C17B Zr2 C18B C19B -113.8(7) . .
C17B C18B C19B C20B -2.9(8) . .
Zr2 C18B C19B C20B 65.9(5) . .
C17B C18B C19B Zr2 -68.8(5) . .
N1B Zr2 C19B C20B -171.8(5) . .
N1B Zr2 C19B C20B 123.1(5) 2_676 .
C2B Zr2 C19B C20B -96.3(5) . .
C13B Zr2 C19B C20B 0.8(6) . .
C12B Zr2 C19B C20B 31.8(6) . .
C16B Zr2 C19B C20B -37.3(5) . .
C18B Zr2 C19B C20B -114.4(7) . .
C14B Zr2 C19B C20B 0.0(9) . .
C15B Zr2 C19B C20B 75.1(7) . .
C17B Zr2 C19B C20B -77.4(5) . .
N1B Zr2 C19B C18B -57.4(5) . .
N1B Zr2 C19B C18B -122.5(5) 2_676 .
C2B Zr2 C19B C18B 18.1(5) . .
C13B Zr2 C19B C18B 115.2(5) . .
C20B Zr2 C19B C18B 114.4(7) . .
C12B Zr2 C19B C18B 146.2(5) . .
C16B Zr2 C19B C18B 77.1(5) . .
C14B Zr2 C19B C18B 114.5(7) . .
C15B Zr2 C19B C18B -170.5(5) . .
C17B Zr2 C19B C18B 37.0(4) . .
C18B C19B C20B C16B 1.5(8) . .
Zr2 C19B C20B C16B 67.6(5) . .
C18B C19B C20B Zr2 -66.2(5) . .
C17B C16B C20B C19B 0.5(8) . .
Zr2 C16B C20B C19B -68.0(5) . .
C17B C16B C20B Zr2 68.5(5) . .
N1B Zr2 C20B C19B 11.4(7) . .
N1B Zr2 C20B C19B -54.1(5) 2_676 .
C2B Zr2 C20B C19B 99.0(5) . .
C13B Zr2 C20B C19B -179.4(5) . .
C12B Zr2 C20B C19B -149.6(5) . .
C16B Zr2 C20B C19B 114.4(7) . .
C18B Zr2 C20B C19B 37.3(4) . .
C14B Zr2 C20B C19B -180.0(4) . .
C15B Zr2 C20B C19B -139.9(5) . .
C17B Zr2 C20B C19B 77.1(5) . .
N1B Zr2 C20B C16B -103.0(5) . .
N1B Zr2 C20B C16B -168.6(5) 2_676 .
C2B Zr2 C20B C16B -15.4(6) . .
C13B Zr2 C20B C16B 66.2(5) . .
C12B Zr2 C20B C16B 95.9(5) . .
C18B Zr2 C20B C16B -77.1(5) . .
C14B Zr2 C20B C16B 65.6(6) . .
C19B Zr2 C20B C16B -114.4(7) . .
C15B Zr2 C20B C16B 105.6(5) . .
C17B Zr2 C20B C16B -37.4(5) . .
C3B C4B C21B C22B 12.9(10) . .
C3B C4B C21B C26B -166.2(6) . .
C26B C21B C22B C23B 1.4(12) . .
C4B C21B C22B C23B -177.7(7) . .
C21B C22B C23B C24B 0.2(14) . .
C22B C23B C24B C25B -1.0(15) . .
C23B C24B C25B C26B 0.2(16) . .
C24B C25B C26B C21B 1.5(15) . .
C22B C21B C26B C25B -2.3(13) . .
C4B C21B C26B C25B 176.8(7) . .
